data_2225974
loop_
_publ_author_name
'Saeed, Aamer'
'Shaheen, Uzma'
'Fl\"orke, Ulrich'

_publ_section_title
;
 1-(2-Fluorophenyl)-3-(3,4,5-trimethoxybenzoyl)thiourea
;
_journal_coeditor_code SI2257
_journal_issue 5
_journal_name_full 'Acta Crystallographica Section E'
_journal_page_first o1133
_journal_paper_doi 10.1107/S160053681001408X
_journal_volume 66
_journal_year 2010
_chemical_formula_iupac 'C17 H17 F N2 O4 S'
_chemical_formula_moiety 'C17 H17 F N2 O4 S'
_chemical_formula_sum 'C17 H17 F N2 O4 S'
_chemical_formula_weight 364.39
_chemical_name_systematic
;
1-(2-Fluorophenyl)-3-(3,4,5-trimethoxybenzoyl)thiourea
;
_space_group_IT_number 2
_symmetry_cell_setting triclinic
_symmetry_space_group_name_Hall '-P 1'
_symmetry_space_group_name_H-M 'P -1'
_atom_sites_solution_hydrogens difmap
_atom_sites_solution_primary direct
_atom_sites_solution_secondary difmap
_audit_creation_method SHELXL-97
_cell_angle_alpha 91.092(2)
_cell_angle_beta 90.694(2)
_cell_angle_gamma 91.712(2)
_cell_formula_units_Z 2
_cell_length_a 4.0828(5)
_cell_length_b 14.0420(16)
_cell_length_c 14.2295(16)
_cell_measurement_reflns_used 2067
_cell_measurement_temperature 120(2)
_cell_measurement_theta_max 28.23
_cell_measurement_theta_min 2.85
_cell_volume 815.21(16)
_computing_cell_refinement 'SAINT (Bruker, 2002)'
_computing_data_collection 'SMART (Bruker, 2002)'
_computing_data_reduction 'SAINT (Bruker, 2002)'
_computing_molecular_graphics 'SHELXTL (Sheldrick, 2008)'
_computing_publication_material 'SHELXL97 (Sheldrick, 2008)'
_computing_structure_refinement 'SHELXL97 (Sheldrick, 2008)'
_computing_structure_solution 'SHELXS97 (Sheldrick, 2008)'
_diffrn_ambient_temperature 120(2)
_diffrn_measured_fraction_theta_full 0.991
_diffrn_measured_fraction_theta_max 0.991
_diffrn_measurement_device_type 'Bruker SMART APEX'
_diffrn_measurement_method '\f and \w scans'
_diffrn_radiation_monochromator graphite
_diffrn_radiation_source 'sealed tube'
_diffrn_radiation_type MoK\a
_diffrn_radiation_wavelength 0.71073
_diffrn_reflns_av_R_equivalents 0.0267
_diffrn_reflns_av_sigmaI/netI 0.0444
_diffrn_reflns_limit_h_max 5
_diffrn_reflns_limit_h_min -5
_diffrn_reflns_limit_k_max 18
_diffrn_reflns_limit_k_min -18
_diffrn_reflns_limit_l_max 18
_diffrn_reflns_limit_l_min -17
_diffrn_reflns_number 7686
_diffrn_reflns_theta_full 27.88
_diffrn_reflns_theta_max 27.88
_diffrn_reflns_theta_min 1.43
_diffrn_standards_decay_% 0
_exptl_absorpt_coefficient_mu 0.235
_exptl_absorpt_correction_T_max 0.9567
_exptl_absorpt_correction_T_min 0.8955
_exptl_absorpt_correction_type multi-scan
_exptl_absorpt_process_details '(SADABS; Bruker, 2002)'
_exptl_crystal_colour colourless
_exptl_crystal_density_diffrn 1.484
_exptl_crystal_density_method 'not measured'
_exptl_crystal_description prism
_exptl_crystal_F_000 380
_exptl_crystal_size_max 0.48
_exptl_crystal_size_mid 0.20
_exptl_crystal_size_min 0.19
_refine_diff_density_max 0.363
_refine_diff_density_min -0.274
_refine_ls_extinction_method none
_refine_ls_goodness_of_fit_ref 1.033
_refine_ls_hydrogen_treatment constr
_refine_ls_matrix_type full
_refine_ls_number_parameters 226
_refine_ls_number_reflns 3868
_refine_ls_number_restraints 0
_refine_ls_restrained_S_all 1.033
_refine_ls_R_factor_all 0.0556
_refine_ls_R_factor_gt 0.0423
_refine_ls_shift/su_max 0.000
_refine_ls_shift/su_mean 0.000
_refine_ls_structure_factor_coef Fsqd
_refine_ls_weighting_details 'w=1/[\s^2^(Fo^2^)+(0.0485P)^2^+0.2731P] where P=(Fo^2^+2Fc^2^)/3'
_refine_ls_weighting_scheme calc
_refine_ls_wR_factor_gt 0.1000
_refine_ls_wR_factor_ref 0.1085
_reflns_number_gt 3128
_reflns_number_total 3868
_reflns_threshold_expression I>2\s(I)
_cod_data_source_file si2257.cif
_cod_data_source_block I
_cod_database_code 2225974
_cod_database_fobs_code 2225974

loop_
_symmetry_equiv_pos_as_xyz
'x, y, z'
'-x, -y, -z'

loop_
_atom_site_type_symbol
_atom_site_label
_atom_site_fract_x
_atom_site_fract_y
_atom_site_fract_z
_atom_site_U_iso_or_equiv
_atom_site_adp_type
_atom_site_calc_flag
_atom_site_refinement_flags
_atom_site_occupancy
_atom_site_disorder_assembly
_atom_site_disorder_group
S S1 0.28840(12) 0.51052(3) 0.37700(3) 0.02191(13) Uani d . 1 . .
F F1 0.1367(3) 0.83707(8) 0.21822(8) 0.0346(3) Uani d . 1 . .
O O1 0.0156(4) 0.81511(9) 0.44315(9) 0.0287(3) Uani d . 1 . .
O O2 -0.5433(3) 0.95757(8) 0.72291(8) 0.0239(3) Uani d . 1 . .
O O3 -0.3506(3) 0.85284(8) 0.86784(8) 0.0220(3) Uani d . 1 . .
O O4 0.0054(3) 0.70067(8) 0.84415(8) 0.0228(3) Uani d . 1 . .
N N1 0.2791(4) 0.69556(10) 0.32920(10) 0.0220(3) Uani d . 1 . .
H H1A 0.2360 0.7532 0.3500 0.026 Uiso calc R 1 . .
N N2 0.0880(4) 0.65816(10) 0.47587(10) 0.0199(3) Uani d . 1 . .
H H2A 0.0559 0.6148 0.5189 0.024 Uiso calc R 1 . .
C C1 0.3979(4) 0.69150(12) 0.23660(12) 0.0199(4) Uani d . 1 . .
C C2 0.5894(5) 0.62118(13) 0.19798(13) 0.0264(4) Uani d . 1 . .
H H2B 0.6512 0.5687 0.2347 0.032 Uiso calc R 1 . .
C C3 0.6906(5) 0.62772(13) 0.10527(14) 0.0309(5) Uani d . 1 . .
H H3A 0.8210 0.5792 0.0791 0.037 Uiso calc R 1 . .
C C4 0.6043(5) 0.70389(13) 0.05025(13) 0.0279(4) Uani d . 1 . .
H H4A 0.6729 0.7071 -0.0132 0.033 Uiso calc R 1 . .
C C5 0.4183(5) 0.77486(13) 0.08855(13) 0.0271(4) Uani d . 1 . .
H H5A 0.3590 0.8279 0.0522 0.032 Uiso calc R 1 . .
C C6 0.3206(5) 0.76752(12) 0.17987(13) 0.0232(4) Uani d . 1 . .
C C7 0.2210(4) 0.62634(12) 0.39079(11) 0.0176(3) Uani d . 1 . .
C C8 0.0018(4) 0.74974(11) 0.49981(12) 0.0190(3) Uani d . 1 . .
C C9 -0.1053(4) 0.76904(11) 0.59750(11) 0.0174(3) Uani d . 1 . .
C C10 -0.2858(4) 0.85088(11) 0.61089(12) 0.0189(3) Uani d . 1 . .
H H10A -0.3518 0.8868 0.5584 0.023 Uiso calc R 1 . .
C C11 -0.3685(4) 0.87953(11) 0.70090(12) 0.0187(3) Uani d . 1 . .
C C12 -0.2668(4) 0.82639(11) 0.77787(11) 0.0182(3) Uani d . 1 . .
C C13 -0.0860(4) 0.74466(11) 0.76356(11) 0.0175(3) Uani d . 1 . .
C C14 -0.0055(4) 0.71485(11) 0.67339(12) 0.0181(3) Uani d . 1 . .
H H14A 0.1150 0.6588 0.6635 0.022 Uiso calc R 1 . .
C C15 -0.6232(5) 1.01977(12) 0.64767(13) 0.0262(4) Uani d . 1 . .
H H15A -0.7484 1.0730 0.6723 0.039 Uiso calc R 1 . .
H H15B -0.7549 0.9843 0.5999 0.039 Uiso calc R 1 . .
H H15C -0.4210 1.0444 0.6194 0.039 Uiso calc R 1 . .
C C16 -0.1525(5) 0.93050(14) 0.90583(13) 0.0296(4) Uani d . 1 . .
H H16A -0.2241 0.9460 0.9697 0.044 Uiso calc R 1 . .
H H16B -0.1753 0.9863 0.8662 0.044 Uiso calc R 1 . .
H H16C 0.0774 0.9124 0.9077 0.044 Uiso calc R 1 . .
C C17 0.1706(5) 0.61312(12) 0.83456(13) 0.0247(4) Uani d . 1 . .
H H17B 0.2231 0.5891 0.8970 0.037 Uiso calc R 1 . .
H H17C 0.3735 0.6237 0.7996 0.037 Uiso calc R 1 . .
H H17D 0.0289 0.5663 0.8004 0.037 Uiso calc R 1 . .

loop_
_atom_site_aniso_label
_atom_site_aniso_U_11
_atom_site_aniso_U_22
_atom_site_aniso_U_33
_atom_site_aniso_U_12
_atom_site_aniso_U_13
_atom_site_aniso_U_23
S1 0.0321(3) 0.0160(2) 0.0179(2) 0.00099(17) 0.00664(18) 0.00108(16)
F1 0.0514(8) 0.0262(6) 0.0278(6) 0.0146(5) 0.0146(5) 0.0083(5)
O1 0.0488(9) 0.0200(6) 0.0181(6) 0.0067(6) 0.0106(6) 0.0048(5)
O2 0.0307(7) 0.0210(6) 0.0207(6) 0.0083(5) 0.0058(5) 0.0027(5)
O3 0.0309(7) 0.0197(6) 0.0152(6) -0.0016(5) 0.0066(5) -0.0027(5)
O4 0.0358(8) 0.0189(6) 0.0139(6) 0.0060(5) 0.0014(5) 0.0024(5)
N1 0.0360(9) 0.0155(7) 0.0147(7) 0.0027(6) 0.0068(6) 0.0006(5)
N2 0.0310(9) 0.0165(7) 0.0123(7) 0.0005(6) 0.0037(6) 0.0016(5)
C1 0.0266(10) 0.0195(8) 0.0135(8) -0.0010(7) 0.0035(7) 0.0018(6)
C2 0.0348(11) 0.0218(9) 0.0233(9) 0.0045(8) 0.0084(8) 0.0050(7)
C3 0.0431(12) 0.0252(9) 0.0250(10) 0.0035(8) 0.0141(9) -0.0003(8)
C4 0.0388(12) 0.0298(10) 0.0150(8) -0.0035(8) 0.0076(8) 0.0017(7)
C5 0.0339(11) 0.0277(9) 0.0199(9) -0.0004(8) 0.0022(8) 0.0091(7)
C6 0.0281(10) 0.0208(8) 0.0209(9) 0.0028(7) 0.0047(7) 0.0004(7)
C7 0.0211(9) 0.0196(8) 0.0122(8) -0.0004(6) 0.0017(6) -0.0002(6)
C8 0.0241(9) 0.0174(8) 0.0156(8) 0.0001(6) 0.0023(7) 0.0007(6)
C9 0.0215(9) 0.0160(7) 0.0146(8) -0.0031(6) 0.0038(7) -0.0019(6)
C10 0.0228(9) 0.0175(8) 0.0167(8) -0.0003(6) 0.0027(7) 0.0036(6)
C11 0.0201(9) 0.0159(8) 0.0202(8) -0.0004(6) 0.0033(7) 0.0000(6)
C12 0.0233(9) 0.0167(8) 0.0146(8) -0.0024(6) 0.0046(7) -0.0016(6)
C13 0.0221(9) 0.0150(7) 0.0153(8) -0.0024(6) 0.0004(7) 0.0032(6)
C14 0.0224(9) 0.0141(7) 0.0176(8) -0.0008(6) 0.0029(7) -0.0002(6)
C15 0.0312(11) 0.0219(9) 0.0260(10) 0.0063(7) 0.0017(8) 0.0053(7)
C16 0.0355(11) 0.0311(10) 0.0216(9) -0.0034(8) 0.0032(8) -0.0087(8)
C17 0.0320(10) 0.0207(8) 0.0217(9) 0.0059(7) -0.0006(8) 0.0031(7)

loop_
_atom_type_symbol
_atom_type_description
_atom_type_scat_dispersion_real
_atom_type_scat_dispersion_imag
_atom_type_scat_source
C C 0.0033 0.0016 'International Tables Vol C Tables 4.2.6.8 and 6.1.1.4'
H H 0.0000 0.0000 'International Tables Vol C Tables 4.2.6.8 and 6.1.1.4'
N N 0.0061 0.0033 'International Tables Vol C Tables 4.2.6.8 and 6.1.1.4'
O O 0.0106 0.0060 'International Tables Vol C Tables 4.2.6.8 and 6.1.1.4'
S S 0.1246 0.1234 'International Tables Vol C Tables 4.2.6.8 and 6.1.1.4'
F F 0.0171 0.0103 'International Tables Vol C Tables 4.2.6.8 and 6.1.1.4'

loop_
_geom_angle_atom_site_label_1
_geom_angle_atom_site_label_2
_geom_angle_atom_site_label_3
_geom_angle_site_symmetry_1
_geom_angle_site_symmetry_3
_geom_angle
_geom_angle_publ_flag
C11 O2 C15 . . 117.24(13) ?
C12 O3 C16 . . 113.37(13) ?
C13 O4 C17 . . 117.45(13) ?
C7 N1 C1 . . 130.78(14) ?
C7 N1 H1A . . 114.6 ?
C1 N1 H1A . . 114.6 ?
C8 N2 C7 . . 127.44(14) ?
C8 N2 H2A . . 116.3 ?
C7 N2 H2A . . 116.3 ?
C2 C1 C6 . . 117.45(16) ?
C2 C1 N1 . . 126.57(15) ?
C6 C1 N1 . . 115.96(15) ?
C1 C2 C3 . . 119.80(17) ?
C1 C2 H2B . . 120.1 ?
C3 C2 H2B . . 120.1 ?
C4 C3 C2 . . 121.17(18) ?
C4 C3 H3A . . 119.4 ?
C2 C3 H3A . . 119.4 ?
C5 C4 C3 . . 119.40(17) ?
C5 C4 H4A . . 120.3 ?
C3 C4 H4A . . 120.3 ?
C6 C5 C4 . . 118.79(16) ?
C6 C5 H5A . . 120.6 ?
C4 C5 H5A . . 120.6 ?
F1 C6 C5 . . 119.23(15) ?
F1 C6 C1 . . 117.40(15) ?
C5 C6 C1 . . 123.38(17) ?
N1 C7 N2 . . 114.10(14) ?
N1 C7 S1 . . 127.56(13) ?
N2 C7 S1 . . 118.34(12) ?
O1 C8 N2 . . 122.03(15) ?
O1 C8 C9 . . 119.80(15) ?
N2 C8 C9 . . 118.16(14) ?
C10 C9 C14 . . 121.30(15) ?
C10 C9 C8 . . 115.80(14) ?
C14 C9 C8 . . 122.59(15) ?
C11 C10 C9 . . 119.76(15) ?
C11 C10 H10A . . 120.1 ?
C9 C10 H10A . . 120.1 ?
O2 C11 C10 . . 125.26(15) ?
O2 C11 C12 . . 115.17(14) ?
C10 C11 C12 . . 119.56(15) ?
O3 C12 C13 . . 119.38(14) ?
O3 C12 C11 . . 120.47(15) ?
C13 C12 C11 . . 120.13(15) ?
O4 C13 C14 . . 124.86(15) ?
O4 C13 C12 . . 114.50(14) ?
C14 C13 C12 . . 120.63(15) ?
C13 C14 C9 . . 118.61(15) ?
C13 C14 H14A . . 120.7 ?
C9 C14 H14A . . 120.7 ?
O2 C15 H15A . . 109.5 ?
O2 C15 H15B . . 109.5 ?
H15A C15 H15B . . 109.5 ?
O2 C15 H15C . . 109.5 ?
H15A C15 H15C . . 109.5 ?
H15B C15 H15C . . 109.5 ?
O3 C16 H16A . . 109.5 ?
O3 C16 H16B . . 109.5 ?
H16A C16 H16B . . 109.5 ?
O3 C16 H16C . . 109.5 ?
H16A C16 H16C . . 109.5 ?
H16B C16 H16C . . 109.5 ?
O4 C17 H17B . . 109.5 ?
O4 C17 H17C . . 109.5 ?
H17B C17 H17C . . 109.5 ?
O4 C17 H17D . . 109.5 ?
H17B C17 H17D . . 109.5 ?
H17C C17 H17D . . 109.5 ?

loop_
_geom_bond_atom_site_label_1
_geom_bond_atom_site_label_2
_geom_bond_site_symmetry_2
_geom_bond_distance
_geom_bond_publ_flag
S1 C7 . 1.6659(17) ?
F1 C6 . 1.360(2) ?
O1 C8 . 1.2337(19) ?
O2 C11 . 1.359(2) ?
O2 C15 . 1.435(2) ?
O3 C12 . 1.3763(19) ?
O3 C16 . 1.432(2) ?
O4 C13 . 1.3660(19) ?
O4 C17 . 1.425(2) ?
N1 C7 . 1.339(2) ?
N1 C1 . 1.410(2) ?
N1 H1A . 0.8800 ?
N2 C8 . 1.381(2) ?
N2 C7 . 1.404(2) ?
N2 H2A . 0.8800 ?
C1 C2 . 1.387(2) ?
C1 C6 . 1.392(2) ?
C2 C3 . 1.391(3) ?
C2 H2B . 0.9500 ?
C3 C4 . 1.389(3) ?
C3 H3A . 0.9500 ?
C4 C5 . 1.379(3) ?
C4 H4A . 0.9500 ?
C5 C6 . 1.369(2) ?
C5 H5A . 0.9500 ?
C8 C9 . 1.485(2) ?
C9 C10 . 1.395(2) ?
C9 C14 . 1.397(2) ?
C10 C11 . 1.384(2) ?
C10 H10A . 0.9500 ?
C11 C12 . 1.403(2) ?
C12 C13 . 1.396(2) ?
C13 C14 . 1.388(2) ?
C14 H14A . 0.9500 ?
C15 H15A . 0.9800 ?
C15 H15B . 0.9800 ?
C15 H15C . 0.9800 ?
C16 H16A . 0.9800 ?
C16 H16B . 0.9800 ?
C16 H16C . 0.9800 ?
C17 H17B . 0.9800 ?
C17 H17C . 0.9800 ?
C17 H17D . 0.9800 ?

loop_
_geom_hbond_atom_site_label_D
_geom_hbond_atom_site_label_H
_geom_hbond_atom_site_label_A
_geom_hbond_site_symmetry_A
_geom_hbond_distance_DH
_geom_hbond_distance_HA
_geom_hbond_distance_DA
_geom_hbond_angle_DHA
N2 H2A S1 2_566 0.88 2.70 3.5219(15) 156.8

loop_
_geom_torsion_atom_site_label_1
_geom_torsion_atom_site_label_2
_geom_torsion_atom_site_label_3
_geom_torsion_atom_site_label_4
_geom_torsion_site_symmetry_1
_geom_torsion_site_symmetry_2
_geom_torsion_site_symmetry_3
_geom_torsion_site_symmetry_4
_geom_torsion
_geom_torsion_publ_flag
C7 N1 C1 C2 . . . . -24.6(3) ?
C7 N1 C1 C6 . . . . 157.28(18) ?
C6 C1 C2 C3 . . . . -1.2(3) ?
N1 C1 C2 C3 . . . . -179.34(19) ?
C1 C2 C3 C4 . . . . 0.2(3) ?
C2 C3 C4 C5 . . . . 0.8(3) ?
C3 C4 C5 C6 . . . . -0.7(3) ?
C4 C5 C6 F1 . . . . -179.93(17) ?
C4 C5 C6 C1 . . . . -0.3(3) ?
C2 C1 C6 F1 . . . . -179.10(16) ?
N1 C1 C6 F1 . . . . -0.8(3) ?
C2 C1 C6 C5 . . . . 1.3(3) ?
N1 C1 C6 C5 . . . . 179.62(18) ?
C1 N1 C7 N2 . . . . -177.33(17) ?
C1 N1 C7 S1 . . . . 2.7(3) ?
C8 N2 C7 N1 . . . . 2.9(3) ?
C8 N2 C7 S1 . . . . -177.17(14) ?
C7 N2 C8 O1 . . . . 4.8(3) ?
C7 N2 C8 C9 . . . . -174.22(16) ?
O1 C8 C9 C10 . . . . 20.7(3) ?
N2 C8 C9 C10 . . . . -160.21(16) ?
O1 C8 C9 C14 . . . . -152.96(18) ?
N2 C8 C9 C14 . . . . 26.1(3) ?
C14 C9 C10 C11 . . . . 0.0(3) ?
C8 C9 C10 C11 . . . . -173.74(15) ?
C15 O2 C11 C10 . . . . -5.8(3) ?
C15 O2 C11 C12 . . . . 173.60(15) ?
C9 C10 C11 O2 . . . . -179.91(16) ?
C9 C10 C11 C12 . . . . 0.7(3) ?
C16 O3 C12 C13 . . . . 102.98(18) ?
C16 O3 C12 C11 . . . . -78.6(2) ?
O2 C11 C12 O3 . . . . 1.5(2) ?
C10 C11 C12 O3 . . . . -179.01(15) ?
O2 C11 C12 C13 . . . . 179.89(15) ?
C10 C11 C12 C13 . . . . -0.6(3) ?
C17 O4 C13 C14 . . . . -5.9(2) ?
C17 O4 C13 C12 . . . . 175.70(15) ?
O3 C12 C13 O4 . . . . -3.2(2) ?
C11 C12 C13 O4 . . . . 178.39(15) ?
O3 C12 C13 C14 . . . . 178.27(15) ?
C11 C12 C13 C14 . . . . -0.1(3) ?
O4 C13 C14 C9 . . . . -177.53(16) ?
C12 C13 C14 C9 . . . . 0.8(3) ?
C10 C9 C14 C13 . . . . -0.8(3) ?
C8 C9 C14 C13 . . . . 172.57(16) ?

loop_
_cod_related_entry_id
_cod_related_entry_database
_cod_related_entry_code
1 ChemSpider 968363
